data_7217485
loop_
_publ_author_name
'Shi, Wen-Bo'
'Cui, Ai-Li'
'Kou, Hui-Zhong'

_publ_section_title
;
 Assembly of dinuclear copper(ii) secondary building units into polymeric
 complexes: crystal structures and magnetic properties
;
_journal_issue 34
_journal_name_full CrystEngComm
_journal_page_first 8027
_journal_paper_doi 10.1039/C4CE01082E
_journal_volume 16
_journal_year 2014
_chemical_formula_sum 'C18 H22 Cu2 N10 O2'
_chemical_formula_weight 537.54
_chemical_name_systematic
; 
 ? 
;
_space_group_IT_number 14
_symmetry_cell_setting monoclinic
_symmetry_space_group_name_Hall '-P 2ybc'
_symmetry_space_group_name_H-M 'P 1 21/c 1'
_atom_sites_solution_hydrogens geom
_atom_sites_solution_primary direct
_atom_sites_solution_secondary difmap
_audit_creation_method SHELXL-97
_cell_angle_alpha 90.00
_cell_angle_beta 106.17(1)
_cell_angle_gamma 90.00
_cell_formula_units_Z 4
_cell_length_a 13.095(5)
_cell_length_b 13.001(5)
_cell_length_c 13.439(5)
_cell_measurement_reflns_used 7159
_cell_measurement_temperature 143(2)
_cell_measurement_theta_max 29.1270
_cell_measurement_theta_min 2.2531
_cell_volume 2197.5(14)
_computing_cell_refinement 'CrystalClear (Rigaku Inc., 2008)'
_computing_data_collection 'CrystalClear (Rigaku Inc., 2008)'
_computing_data_reduction 'CrystalClear (Rigaku Inc., 2008)'
_computing_molecular_graphics 'XP (Sheldrick, 1998)'
_computing_publication_material 'XP (Sheldrick, 1998)'
_computing_structure_refinement 'SHELXL-97 (Sheldrick, 1997)'
_computing_structure_solution 'SHELXS-97 (Sheldrick, 1990)'
_diffrn_ambient_temperature 143(2)
_diffrn_detector_area_resol_mean 28.5714
_diffrn_measured_fraction_theta_full 0.995
_diffrn_measured_fraction_theta_max 0.995
_diffrn_measurement_device_type 'Saturn724+ (2x2 bin mode)'
_diffrn_measurement_method dtprofit.ref
_diffrn_radiation_monochromator 'Graphite Monochromator'
_diffrn_radiation_source 'Rotating Anode'
_diffrn_radiation_type MoK\a
_diffrn_radiation_wavelength 0.710747
_diffrn_reflns_av_R_equivalents 0.0765
_diffrn_reflns_av_sigmaI/netI 0.1033
_diffrn_reflns_limit_h_max 17
_diffrn_reflns_limit_h_min -14
_diffrn_reflns_limit_k_max 17
_diffrn_reflns_limit_k_min -13
_diffrn_reflns_limit_l_max 18
_diffrn_reflns_limit_l_min -18
_diffrn_reflns_number 19000
_diffrn_reflns_theta_full 29.15
_diffrn_reflns_theta_max 29.15
_diffrn_reflns_theta_min 2.22
_exptl_absorpt_coefficient_mu 1.974
_exptl_absorpt_correction_T_max 1.0000
_exptl_absorpt_correction_T_min 0.6756
_exptl_absorpt_correction_type multi-scan
_exptl_absorpt_process_details 'CrystalClear (Rigaku Inc., 2008)'
_exptl_crystal_colour blue
_exptl_crystal_density_diffrn 1.625
_exptl_crystal_density_method 'not measured'
_exptl_crystal_description chip
_exptl_crystal_F_000 1096
_exptl_crystal_size_max 0.22
_exptl_crystal_size_mid 0.20
_exptl_crystal_size_min 0.08
_refine_diff_density_max 1.676
_refine_diff_density_min -0.884
_refine_diff_density_rms 0.186
_refine_ls_extinction_method none
_refine_ls_goodness_of_fit_ref 1.008
_refine_ls_hydrogen_treatment constr
_refine_ls_matrix_type full
_refine_ls_number_parameters 289
_refine_ls_number_reflns 5882
_refine_ls_number_restraints 0
_refine_ls_restrained_S_all 1.008
_refine_ls_R_factor_all 0.0996
_refine_ls_R_factor_gt 0.0668
_refine_ls_shift/su_max 0.001
_refine_ls_shift/su_mean 0.000
_refine_ls_structure_factor_coef Fsqd
_refine_ls_weighting_details 'calc w=1/[\s^2^(Fo^2^)+(0.0852P)^2^+0.0000P] where P=(Fo^2^+2Fc^2^)/3'
_refine_ls_weighting_scheme calc
_refine_ls_wR_factor_gt 0.1691
_refine_ls_wR_factor_ref 0.1844
_reflns_number_gt 3785
_reflns_number_total 5882
_reflns_threshold_expression >2sigma(I)
_cod_duplicate_entry 7216758
_cod_data_source_file c4ce01082e2.cif
_cod_data_source_block 4
_cod_depositor_comments
;
The following automatic conversions were performed:

'_exptl_absorpt_correction_type' value 'Multi-scan' changed to
'multi-scan' according to
/usr/data/users/saulius/crontab/automatic-downloads/current/RSC/lib/dictionaries/cif_core.dic
dictionary named 'cif_core.dic' version 2.4.2 from 2011-04-26.

Automatic conversion script
Id: cif_fix_values 2281 2013-09-26 08:29:07Z andrius 
;
_cod_original_cell_volume 2197.3(1)
_cod_original_sg_symbol_H-M P2(1)/c
_cod_database_code 7217485

loop_
_symmetry_equiv_pos_as_xyz
'x, y, z'
'-x, y+1/2, -z+1/2'
'-x, -y, -z'
'x, -y-1/2, z-1/2'

loop_
_atom_site_label
_atom_site_type_symbol
_atom_site_fract_x
_atom_site_fract_y
_atom_site_fract_z
_atom_site_U_iso_or_equiv
_atom_site_adp_type
_atom_site_occupancy
_atom_site_symmetry_multiplicity
_atom_site_calc_flag
_atom_site_refinement_flags
Cu1 Cu 0.40066(5) 0.95863(4) 0.02355(4) 0.01989(17) Uani 1 1 d .
Cu2 Cu 0.38229(5) 0.50513(5) -0.05649(4) 0.02185(17) Uani 1 1 d .
O2 O 0.5535(3) 0.9402(2) 0.0623(3) 0.0232(7) Uani 1 1 d .
O1 O 0.4841(3) 0.5537(3) 0.0668(3) 0.0248(7) Uani 1 1 d .
C19 C 0.0768(4) 1.0371(4) -0.0778(4) 0.0263(11) Uani 1 1 d .
H19A H 0.0041 1.0241 -0.0982 0.032 Uiso 1 1 calc R
N9 N 0.2596(3) 0.5551(3) -0.0093(3) 0.0243(9) Uani 1 1 d .
N8 N 0.3872(3) 0.8865(3) 0.1510(3) 0.0246(9) Uani 1 1 d .
N7 N 0.3772(4) 0.8200(3) -0.0886(3) 0.0286(10) Uani 1 1 d .
N10 N 0.2970(3) 0.4301(3) -0.1770(3) 0.0291(10) Uani 1 1 d .
C25 C 0.3840(4) 0.7457(4) -0.1310(4) 0.0223(10) Uani 1 1 d .
C14 C 0.3891(4) 0.8620(4) 0.2335(4) 0.0235(10) Uani 1 1 d .
C13 C 0.1688(4) 0.5723(4) 0.1080(4) 0.0241(10) Uani 1 1 d .
N6 N 0.3919(4) 0.6536(3) -0.1701(3) 0.0325(11) Uani 1 1 d .
N5 N 0.2322(3) 1.1136(3) -0.0470(3) 0.0223(8) Uani 1 1 d .
N4 N 0.2641(3) 0.5518(3) 0.0940(3) 0.0244(9) Uani 1 1 d .
C12 C 0.1574(4) 0.9664(4) -0.0354(4) 0.0246(10) Uani 1 1 d .
C11 C 0.1258(4) 1.1297(4) -0.0837(4) 0.0216(10) Uani 1 1 d .
C10 C 0.1012(4) 0.5938(4) 0.0111(4) 0.0264(11) Uani 1 1 d .
H10A H 0.0299 0.6122 -0.0040 0.032 Uiso 1 1 calc R
C9 C 0.3633(4) 0.5221(4) 0.1702(4) 0.0274(11) Uani 1 1 d .
H9A H 0.3764 0.4496 0.1625 0.033 Uiso 1 1 calc R
H9B H 0.3561 0.5327 0.2394 0.033 Uiso 1 1 calc R
C8 C 0.0798(4) 1.2324(4) -0.1226(4) 0.0289(11) Uani 1 1 d .
H8A H 0.1363 1.2812 -0.1160 0.043 Uiso 1 1 calc R
H8B H 0.0336 1.2551 -0.0827 0.043 Uiso 1 1 calc R
H8C H 0.0401 1.2266 -0.1942 0.043 Uiso 1 1 calc R
N3 N 0.2531(3) 1.0118(3) -0.0162(3) 0.0227(9) Uani 1 1 d .
C7 C 0.3194(4) 1.1851(4) -0.0332(4) 0.0249(10) Uani 1 1 d .
H7A H 0.3587 1.1876 0.0395 0.030 Uiso 1 1 calc R
H7B H 0.2915 1.2533 -0.0537 0.030 Uiso 1 1 calc R
C6 C 0.1464(4) 0.8557(4) -0.0113(5) 0.0332(12) Uani 1 1 d .
H6C H 0.2156 0.8262 0.0170 0.050 Uiso 1 1 calc R
H6D H 0.1103 0.8198 -0.0737 0.050 Uiso 1 1 calc R
H6E H 0.1061 0.8497 0.0381 0.050 Uiso 1 1 calc R
C5 C 0.1221(5) 0.5990(5) -0.1736(4) 0.0436(15) Uani 1 1 d .
H5A H 0.1792 0.5862 -0.2038 0.065 Uiso 1 1 calc R
H5B H 0.0982 0.6688 -0.1874 0.065 Uiso 1 1 calc R
H5C H 0.0644 0.5529 -0.2029 0.065 Uiso 1 1 calc R
N2 N 0.1755(5) 0.1705(4) -0.3803(5) 0.0585(17) Uani 1 1 d .
C4 C 0.2422(5) 0.3883(4) -0.2457(4) 0.0320(12) Uani 1 1 d .
C3 C 0.1605(4) 0.5825(4) -0.0589(4) 0.0267(11) Uani 1 1 d .
N1 N 0.1723(4) 0.3511(4) -0.3271(4) 0.0472(14) Uani 1 1 d .
C2 C 0.1482(5) 0.5696(5) 0.2114(4) 0.0355(13) Uani 1 1 d .
H2A H 0.2126 0.5522 0.2633 0.053 Uiso 1 1 calc R
H2B H 0.0948 0.5190 0.2111 0.053 Uiso 1 1 calc R
H2C H 0.1240 0.6360 0.2265 0.053 Uiso 1 1 calc R
C1 C 0.1791(5) 0.2540(4) -0.3520(4) 0.0337(13) Uani 1 1 d .
C16 C 0.6057(4) 0.8457(4) 0.0969(4) 0.0246(10) Uani 1 1 d .
H16A H 0.5529 0.7921 0.0919 0.030 Uiso 1 1 calc R
H16B H 0.6458 0.8521 0.1691 0.030 Uiso 1 1 calc R
C17 C 0.4565(4) 0.5837(4) 0.1576(4) 0.0254(10) Uani 1 1 d .
H17A H 0.4386 0.6563 0.1534 0.030 Uiso 1 1 calc R
H17B H 0.5170 0.5734 0.2176 0.030 Uiso 1 1 calc R

loop_
_atom_site_aniso_label
_atom_site_aniso_U_11
_atom_site_aniso_U_22
_atom_site_aniso_U_33
_atom_site_aniso_U_23
_atom_site_aniso_U_13
_atom_site_aniso_U_12
Cu1 0.0226(3) 0.0217(3) 0.0174(3) 0.0028(2) 0.0090(2) 0.0015(2)
Cu2 0.0228(3) 0.0253(4) 0.0178(3) -0.0021(2) 0.0062(2) -0.0003(2)
O2 0.0243(18) 0.0229(17) 0.0247(18) 0.0092(14) 0.0108(14) 0.0041(14)
O1 0.0236(18) 0.0316(19) 0.0190(17) -0.0045(14) 0.0056(14) 0.0031(15)
C19 0.022(2) 0.040(3) 0.019(2) 0.002(2) 0.0086(19) -0.002(2)
N9 0.025(2) 0.031(2) 0.0182(19) 0.0012(17) 0.0081(16) 0.0023(18)
N8 0.031(2) 0.028(2) 0.0180(19) 0.0047(17) 0.0116(17) 0.0050(18)
N7 0.032(2) 0.025(2) 0.030(2) -0.0046(18) 0.0117(19) 0.0026(18)
N10 0.027(2) 0.033(2) 0.026(2) -0.0075(19) 0.0055(18) -0.0017(19)
C25 0.020(2) 0.033(3) 0.016(2) 0.0022(19) 0.0073(18) -0.002(2)
C14 0.028(3) 0.019(2) 0.026(3) -0.0004(19) 0.011(2) -0.0001(19)
C13 0.023(3) 0.025(3) 0.027(2) 0.000(2) 0.010(2) -0.001(2)
N6 0.055(3) 0.023(2) 0.023(2) -0.0035(17) 0.018(2) 0.001(2)
N5 0.022(2) 0.021(2) 0.026(2) 0.0026(16) 0.0098(17) 0.0028(16)
N4 0.024(2) 0.030(2) 0.021(2) 0.0003(17) 0.0084(16) 0.0009(18)
C12 0.024(3) 0.030(3) 0.022(2) -0.002(2) 0.0100(19) -0.002(2)
C11 0.020(2) 0.027(3) 0.019(2) 0.0002(19) 0.0072(18) 0.0039(19)
C10 0.021(2) 0.029(3) 0.031(3) 0.005(2) 0.009(2) 0.003(2)
C9 0.033(3) 0.031(3) 0.018(2) 0.0017(19) 0.007(2) 0.000(2)
C8 0.027(3) 0.034(3) 0.026(3) 0.003(2) 0.008(2) 0.005(2)
N3 0.021(2) 0.024(2) 0.025(2) 0.0032(16) 0.0095(17) 0.0034(16)
C7 0.026(3) 0.020(2) 0.027(3) 0.0015(19) 0.006(2) 0.003(2)
C6 0.030(3) 0.030(3) 0.044(3) 0.001(2) 0.017(3) -0.002(2)
C5 0.031(3) 0.072(5) 0.023(3) 0.003(3) 0.001(2) 0.016(3)
N2 0.074(4) 0.042(3) 0.047(4) -0.009(3) -0.004(3) -0.004(3)
C4 0.042(3) 0.027(3) 0.028(3) 0.003(2) 0.012(2) -0.001(2)
C3 0.025(3) 0.029(3) 0.025(2) 0.003(2) 0.006(2) 0.006(2)
N1 0.051(3) 0.048(3) 0.031(3) -0.006(2) -0.007(2) 0.000(3)
C2 0.039(3) 0.042(3) 0.031(3) -0.001(2) 0.018(2) 0.005(3)
C1 0.038(3) 0.040(3) 0.020(3) 0.001(2) 0.002(2) -0.005(3)
C16 0.022(2) 0.022(3) 0.031(3) 0.009(2) 0.009(2) 0.0048(19)
C17 0.027(3) 0.032(3) 0.017(2) -0.002(2) 0.0053(19) 0.002(2)

loop_
_atom_type_symbol
_atom_type_description
_atom_type_scat_dispersion_real
_atom_type_scat_dispersion_imag
_atom_type_scat_source
C C 0.0033 0.0016 'International Tables Vol C Tables 4.2.6.8 and 6.1.1.4'
H H 0.0000 0.0000 'International Tables Vol C Tables 4.2.6.8 and 6.1.1.4'
N N 0.0061 0.0033 'International Tables Vol C Tables 4.2.6.8 and 6.1.1.4'
O O 0.0106 0.0060 'International Tables Vol C Tables 4.2.6.8 and 6.1.1.4'
Cl Cl 0.1484 0.1585 'International Tables Vol C Tables 4.2.6.8 and 6.1.1.4'
Cu Cu 0.3201 1.2651 'International Tables Vol C Tables 4.2.6.8 and 6.1.1.4'

loop_
_geom_angle_atom_site_label_1
_geom_angle_atom_site_label_2
_geom_angle_atom_site_label_3
_geom_angle
_geom_angle_site_symmetry_1
_geom_angle_site_symmetry_3
O2 Cu1 O2 77.13(15) . 3_675
O2 Cu1 N3 166.62(15) . .
O2 Cu1 N3 92.44(15) 3_675 .
O2 Cu1 N8 92.44(15) . .
O2 Cu1 N8 159.38(17) 3_675 .
N3 Cu1 N8 94.76(17) . .
O2 Cu1 N7 91.05(15) . .
O2 Cu1 N7 98.45(15) 3_675 .
N3 Cu1 N7 98.85(16) . .
N8 Cu1 N7 99.49(17) . .
O2 Cu1 Cu1 38.72(9) . 3_675
O2 Cu1 Cu1 38.41(10) 3_675 3_675
N3 Cu1 Cu1 130.34(12) . 3_675
N8 Cu1 Cu1 128.88(13) . 3_675
N7 Cu1 Cu1 96.08(11) . 3_675
O1 Cu2 O1 76.70(15) . 3_665
O1 Cu2 N10 168.14(17) . .
O1 Cu2 N10 93.56(17) 3_665 .
O1 Cu2 N9 92.60(16) . .
O1 Cu2 N9 165.78(15) 3_665 .
N10 Cu2 N9 95.80(18) . .
O1 Cu2 Cu2 38.68(10) . 3_665
O1 Cu2 Cu2 38.02(10) 3_665 3_665
N10 Cu2 Cu2 131.24(13) . 3_665
N9 Cu2 Cu2 130.64(12) . 3_665
C16 O2 Cu1 124.2(3) . .
C16 O2 Cu1 125.3(3) . 3_675
Cu1 O2 Cu1 102.87(15) . 3_675
C17 O1 Cu2 123.3(3) . .
C17 O1 Cu2 128.1(3) . 3_665
Cu2 O1 Cu2 103.30(15) . 3_665
C11 C19 C12 106.7(4) . .
C3 N9 N4 106.1(4) . .
C3 N9 Cu2 133.4(3) . .
N4 N9 Cu2 120.0(3) . .
C14 N8 Cu1 166.7(4) . .
C25 N7 Cu1 166.6(4) . .
C4 N10 Cu2 176.0(5) . .
N7 C25 N6 173.2(5) . .
N8 C14 N6 172.9(6) . 4_576
N4 C13 C10 106.5(4) . .
N4 C13 C2 123.0(5) . .
C10 C13 C2 130.4(5) . .
C14 N6 C25 123.6(5) 4_575 .
C11 N5 N3 110.6(4) . .
C11 N5 C7 129.9(4) . .
N3 N5 C7 119.4(4) . .
C13 N4 N9 110.9(4) . .
C13 N4 C9 129.2(4) . .
N9 N4 C9 119.8(4) . .
N3 C12 C19 110.3(4) . .
N3 C12 C6 121.6(5) . .
C19 C12 C6 128.0(5) . .
N5 C11 C19 106.9(4) . .
N5 C11 C8 122.4(4) . .
C19 C11 C8 130.7(5) . .
C13 C10 C3 106.6(4) . .
N4 C9 C17 111.6(4) . .
C12 N3 N5 105.4(4) . .
C12 N3 Cu1 133.3(3) . .
N5 N3 Cu1 120.6(3) . .
N5 C7 C16 111.6(4) . 3_675
N10 C4 N1 172.7(6) . .
N9 C3 C10 109.9(4) . .
N9 C3 C5 123.7(5) . .
C10 C3 C5 126.4(5) . .
C4 N1 C1 119.1(5) . .
N2 C1 N1 173.4(7) . .
O2 C16 C7 111.7(4) . 3_675
O1 C17 C9 111.1(4) . .

loop_
_geom_bond_atom_site_label_1
_geom_bond_atom_site_label_2
_geom_bond_distance
_geom_bond_site_symmetry_2
Cu1 O2 1.938(3) .
Cu1 O2 1.951(3) 3_675
Cu1 N3 1.981(4) .
Cu1 N8 2.003(4) .
Cu1 N7 2.314(4) .
Cu1 Cu1 3.0404(11) 3_675
Cu2 O1 1.922(3) .
Cu2 O1 1.950(3) 3_665
Cu2 N10 1.953(4) .
Cu2 N9 1.994(4) .
Cu2 Cu2 3.0364(12) 3_665
O2 C16 1.420(5) .
O2 Cu1 1.951(3) 3_675
O1 C17 1.419(5) .
O1 Cu2 1.950(3) 3_665
C19 C11 1.377(7) .
C19 C12 1.396(7) .
N9 C3 1.332(6) .
N9 N4 1.372(5) .
N8 C14 1.146(6) .
N7 C25 1.137(6) .
N10 C4 1.138(7) .
C25 N6 1.323(6) .
C14 N6 1.303(6) 4_576
C13 N4 1.341(6) .
C13 C10 1.384(7) .
C13 C2 1.487(7) .
N6 C14 1.303(6) 4_575
N5 C11 1.358(6) .
N5 N3 1.390(5) .
N5 C7 1.444(6) .
N4 C9 1.464(6) .
C12 N3 1.343(6) .
C12 C6 1.491(7) .
C11 C8 1.497(7) .
C10 C3 1.385(7) .
C9 C17 1.508(7) .
C7 C16 1.524(7) 3_675
C5 C3 1.497(7) .
N2 C1 1.146(7) .
C4 N1 1.308(7) .
N1 C1 1.315(7) .
C16 C7 1.524(7) 3_675
